data_4518251
loop_
_publ_author_name
'Uno, Hiroto'
'Kawai, Koki'
'Shiro, Motoo'
'Shibata, Norio'

_publ_section_title
;
 Modular Synthesis of Medium-Sized Fluorinated and Nonfluorinated
 Heterocyclic Lactones by Sequential CN-Bond-Cleaving Ring Expansion under
 Pd Catalysis
;
_journal_name_full 'ACS Catalysis'
_journal_page_first 14117
_journal_page_last 14126
_journal_paper_doi 10.1021/acscatal.0c03927
_journal_year 2020
_chemical_formula_moiety 'C25 H20 F3 N O4 S'
_chemical_formula_sum 'C25 H20 F3 N O4 S'
_chemical_formula_weight 487.49
_space_group_IT_number 4
_space_group_name_Hall 'P 2yb'
_space_group_name_H-M_alt 'P 1 21 1'
_symmetry_cell_setting monoclinic
_symmetry_Int_Tables_number 4
_symmetry_space_group_name_Hall 'P 2yb'
_symmetry_space_group_name_H-M 'P 1 21 1'
_atom_sites_solution_hydrogens geom
_atom_sites_solution_primary direct
_atom_sites_solution_secondary difmap
_cell_angle_alpha 90.0000
_cell_angle_beta 97.095(7)
_cell_angle_gamma 90.0000
_cell_formula_units_Z 2
_cell_length_a 9.7433(3)
_cell_length_b 7.3884(3)
_cell_length_c 15.0351(5)
_cell_measurement_reflns_used 10075
_cell_measurement_temperature 173
_cell_measurement_theta_max 27.45
_cell_measurement_theta_min 2.11
_cell_volume 1074.05(7)
_computing_cell_refinement 'RAPID AUTO'
_computing_data_collection 'RAPID AUTO (Rigaku, ????)'
_computing_data_reduction 'RAPID AUTO'
_computing_molecular_graphics 'CrystalStructure 4.0'
_computing_publication_material 'CrystalStructure 4.0 (Rigaku, 2010)'
_computing_structure_refinement 'SHELXL97 (Sheldrick, 2008)'
_computing_structure_solution 'SIR2004 (Burla, et al., 2005)'
_diffrn_ambient_temperature 173
_diffrn_detector_area_resol_mean 10.000
_diffrn_measured_fraction_theta_full 0.999
_diffrn_measured_fraction_theta_max 0.999
_diffrn_measurement_device_type 'Rigaku R-AXIS RAPID'
_diffrn_measurement_method \w
_diffrn_radiation_type 'Mo K\a'
_diffrn_radiation_wavelength 0.71075
_diffrn_reflns_av_R_equivalents 0.0276
_diffrn_reflns_limit_h_max 12
_diffrn_reflns_limit_h_min -11
_diffrn_reflns_limit_k_max 9
_diffrn_reflns_limit_k_min -9
_diffrn_reflns_limit_l_max 19
_diffrn_reflns_limit_l_min -19
_diffrn_reflns_number 10379
_diffrn_reflns_theta_full 27.44
_diffrn_reflns_theta_max 27.44
_diffrn_standards_number 0
_exptl_absorpt_coefficient_mu 0.211
_exptl_absorpt_correction_T_max 0.959
_exptl_absorpt_correction_T_min 0.694
_exptl_absorpt_correction_type multi-scan
_exptl_absorpt_process_details 'ABSCOR (Rigaku, 1995)'
_exptl_crystal_colour colorless
_exptl_crystal_density_diffrn 1.507
_exptl_crystal_density_method 'not measured'
_exptl_crystal_description block
_exptl_crystal_F_000 504.00
_exptl_crystal_size_max 0.400
_exptl_crystal_size_mid 0.300
_exptl_crystal_size_min 0.200
_refine_diff_density_max 0.270
_refine_diff_density_min -0.330
_refine_ls_abs_structure_details 'Flack, H. D. (1983), Acta Cryst. A39, 876-881.  2247 Friedel Pairs'
_refine_ls_abs_structure_Flack 0.00000
_refine_ls_extinction_method none
_refine_ls_goodness_of_fit_ref 1.043
_refine_ls_hydrogen_treatment constr
_refine_ls_number_parameters 307
_refine_ls_number_reflns 4891
_refine_ls_number_restraints 1
_refine_ls_R_factor_gt 0.0341
_refine_ls_shift/su_max 0.000
_refine_ls_structure_factor_coef Fsqd
_refine_ls_weighting_details 'w = 1/[\s^2^(Fo^2^)+(0.0507P)^2^+0.1328P] where P=(Fo^2^+2Fc^2^)/3'
_refine_ls_weighting_scheme calc
_refine_ls_wR_factor_ref 0.0859
_reflns_number_gt 4513
_reflns_number_total 4891
_reflns_threshold_expression F^2^>2.0\s(F^2^)
_cod_data_source_file cs0c03927_si_002.cif
_cod_data_source_block 19082210mem2
_cod_original_cell_volume 1074.06(6)
_cod_database_code 4518251

loop_
_symmetry_equiv_pos_site_id
_symmetry_equiv_pos_as_xyz
1 +X,+Y,+Z
2 -X,1/2+Y,-Z

loop_
_atom_site_label
_atom_site_type_symbol
_atom_site_fract_x
_atom_site_fract_y
_atom_site_fract_z
_atom_site_U_iso_or_equiv
_atom_site_adp_type
_atom_site_occupancy
_atom_site_symmetry_multiplicity
_atom_site_calc_flag
_atom_site_refinement_flags
_atom_site_disorder_assembly
_atom_site_disorder_group
S1 S 0.75890(5) 0.16553(9) 0.15390(4) 0.03194(15) Uani 1.0 2 d . . .
F1 F 0.69607(19) 0.3902(2) 0.36228(13) 0.0473(5) Uani 1.0 2 d . . .
F2 F 0.7405(2) 0.2892(3) 0.49852(11) 0.0558(6) Uani 1.0 2 d . . .
F3 F 0.36117(17) -0.4675(3) 0.39072(10) 0.0422(4) Uani 1.0 2 d . . .
O1 O 0.4993(2) 0.1482(3) 0.37530(15) 0.0465(5) Uani 1.0 2 d . . .
O2 O 0.66229(18) -0.0673(3) 0.40645(11) 0.0297(4) Uani 1.0 2 d . . .
O3 O 0.8016(2) 0.3466(3) 0.17870(14) 0.0457(6) Uani 1.0 2 d . . .
O4 O 0.82740(19) 0.0709(4) 0.08853(13) 0.0493(6) Uani 1.0 2 d . . .
N1 N 0.77112(19) 0.0492(3) 0.25038(13) 0.0264(4) Uani 1.0 2 d . . .
C1 C 0.9942(4) 0.2160(4) 0.4532(2) 0.0442(7) Uani 1.0 2 d . . .
C2 C 1.1235(3) 0.1681(5) 0.4333(3) 0.0513(8) Uani 1.0 2 d . . .
C3 C 1.1404(3) 0.0842(5) 0.3533(3) 0.0478(8) Uani 1.0 2 d . . .
C4 C 1.0257(3) 0.0460(4) 0.2918(2) 0.0374(6) Uani 1.0 2 d . . .
C5 C 0.8946(3) 0.0948(4) 0.31099(16) 0.0291(5) Uani 1.0 2 d . . .
C6 C 0.8777(3) 0.1801(4) 0.39139(16) 0.0320(5) Uani 1.0 2 d . . .
C7 C 0.7370(3) 0.2387(4) 0.41058(17) 0.0353(6) Uani 1.0 2 d . . .
C8 C 0.6169(3) 0.1021(4) 0.39371(15) 0.0311(5) Uani 1.0 2 d . . .
C9 C 0.5561(3) -0.2059(4) 0.38778(16) 0.0304(5) Uani 1.0 2 d . . .
C10 C 0.5156(3) -0.2343(3) 0.28789(15) 0.0257(5) Uani 1.0 2 d . . .
C11 C 0.6015(3) -0.2096(4) 0.22635(16) 0.0287(5) Uani 1.0 2 d . . .
C12 C 0.7507(3) -0.1529(4) 0.24072(17) 0.0304(5) Uani 1.0 2 d . . .
C13 C 0.3704(3) -0.2936(3) 0.25972(16) 0.0273(5) Uani 1.0 2 d . . .
C14 C 0.2964(3) -0.4035(4) 0.31191(16) 0.0309(5) Uani 1.0 2 d . . .
C15 C 0.1611(3) -0.4557(4) 0.2861(2) 0.0382(6) Uani 1.0 2 d . . .
C16 C 0.0957(3) -0.4038(4) 0.2033(2) 0.0413(7) Uani 1.0 2 d . . .
C17 C 0.1665(3) -0.2977(4) 0.1480(2) 0.0404(7) Uani 1.0 2 d . . .
C18 C 0.3005(3) -0.2413(4) 0.17682(18) 0.0337(6) Uani 1.0 2 d . . .
C19 C 0.5803(2) 0.1642(4) 0.11645(14) 0.0275(5) Uani 1.0 2 d . . .
C20 C 0.4907(3) 0.2536(4) 0.16723(16) 0.0317(5) Uani 1.0 2 d . . .
C21 C 0.3508(3) 0.2566(4) 0.13633(17) 0.0340(6) Uani 1.0 2 d . . .
C22 C 0.2991(3) 0.1750(4) 0.05548(16) 0.0323(5) Uani 1.0 2 d . . .
C23 C 0.3915(3) 0.0907(4) 0.00535(16) 0.0327(5) Uani 1.0 2 d . . .
C24 C 0.5323(3) 0.0846(4) 0.03522(16) 0.0313(5) Uani 1.0 2 d . . .
C25 C 0.1461(3) 0.1766(6) 0.0237(2) 0.0472(7) Uani 1.0 2 d . . .
H1 H 0.9840 0.2732 0.5087 0.0530 Uiso 1.0 2 calc R . .
H2 H 1.2023 0.1932 0.4752 0.0616 Uiso 1.0 2 calc R . .
H3 H 1.2304 0.0527 0.3403 0.0574 Uiso 1.0 2 calc R . .
H4 H 1.0366 -0.0131 0.2370 0.0448 Uiso 1.0 2 calc R . .
H9A H 0.4732 -0.1701 0.4156 0.0365 Uiso 1.0 2 calc R . .
H9B H 0.5908 -0.3214 0.4153 0.0365 Uiso 1.0 2 calc R . .
H11 H 0.5636 -0.2304 0.1659 0.0344 Uiso 1.0 2 calc R . .
H12A H 0.7967 -0.1956 0.1894 0.0364 Uiso 1.0 2 calc R . .
H12B H 0.7964 -0.2130 0.2954 0.0364 Uiso 1.0 2 calc R . .
H15 H 0.1134 -0.5267 0.3251 0.0459 Uiso 1.0 2 calc R . .
H16 H 0.0032 -0.4403 0.1844 0.0496 Uiso 1.0 2 calc R . .
H17 H 0.1233 -0.2636 0.0904 0.0485 Uiso 1.0 2 calc R . .
H18 H 0.3462 -0.1648 0.1391 0.0405 Uiso 1.0 2 calc R . .
H20 H 0.5249 0.3113 0.2220 0.0381 Uiso 1.0 2 calc R . .
H21 H 0.2888 0.3155 0.1709 0.0409 Uiso 1.0 2 calc R . .
H23 H 0.3578 0.0363 -0.0503 0.0393 Uiso 1.0 2 calc R . .
H24 H 0.5945 0.0267 0.0004 0.0375 Uiso 1.0 2 calc R . .
H25A H 0.0974 0.2415 0.0672 0.0566 Uiso 1.0 2 calc R . .
H25B H 0.1297 0.2373 -0.0346 0.0566 Uiso 1.0 2 calc R . .
H25C H 0.1119 0.0519 0.0178 0.0566 Uiso 1.0 2 calc R . .

loop_
_atom_site_aniso_label
_atom_site_aniso_U_11
_atom_site_aniso_U_22
_atom_site_aniso_U_33
_atom_site_aniso_U_12
_atom_site_aniso_U_13
_atom_site_aniso_U_23
S1 0.0217(3) 0.0430(4) 0.0308(3) -0.0034(3) 0.00194(19) 0.0046(3)
F1 0.0525(10) 0.0272(8) 0.0652(12) 0.0069(8) 0.0189(9) 0.0043(8)
F2 0.0712(13) 0.0601(12) 0.0381(9) -0.0258(10) 0.0149(9) -0.0227(9)
F3 0.0539(10) 0.0365(9) 0.0364(8) -0.0054(8) 0.0066(7) 0.0089(7)
O1 0.0370(10) 0.0388(11) 0.0634(13) 0.0049(10) 0.0053(9) -0.0019(11)
O2 0.0330(9) 0.0276(9) 0.0274(8) -0.0025(8) -0.0009(7) -0.0011(7)
O3 0.0357(10) 0.0468(12) 0.0508(12) -0.0167(9) -0.0100(9) 0.0149(10)
O4 0.0301(9) 0.0846(17) 0.0348(10) 0.0064(11) 0.0098(8) 0.0008(11)
N1 0.0218(9) 0.0280(10) 0.0281(9) -0.0020(8) -0.0020(7) -0.0015(8)
C1 0.0517(16) 0.0371(16) 0.0389(14) -0.0107(13) -0.0136(12) 0.0030(11)
C2 0.0422(14) 0.0387(14) 0.0645(18) -0.0096(16) -0.0277(13) 0.0093(17)
C3 0.0244(12) 0.0351(14) 0.079(3) 0.0014(12) -0.0128(13) 0.0084(15)
C4 0.0267(12) 0.0310(13) 0.0531(16) 0.0009(11) -0.0003(11) 0.0010(12)
C5 0.0242(10) 0.0256(11) 0.0355(12) -0.0017(10) -0.0046(9) 0.0012(10)
C6 0.0348(12) 0.0259(12) 0.0328(11) -0.0046(11) -0.0051(9) 0.0023(11)
C7 0.0479(15) 0.0286(12) 0.0297(12) -0.0028(12) 0.0060(11) -0.0042(10)
C8 0.0356(13) 0.0302(12) 0.0276(11) 0.0006(11) 0.0041(10) -0.0041(10)
C9 0.0341(12) 0.0270(12) 0.0296(12) -0.0040(10) 0.0016(10) 0.0011(10)
C10 0.0254(11) 0.0215(11) 0.0294(11) 0.0008(9) 0.0002(9) -0.0017(9)
C11 0.0268(11) 0.0282(12) 0.0306(12) -0.0020(10) 0.0009(9) -0.0055(10)
C12 0.0261(11) 0.0284(12) 0.0373(12) -0.0005(10) 0.0064(10) -0.0074(10)
C13 0.0274(11) 0.0234(12) 0.0311(12) -0.0031(9) 0.0039(9) -0.0029(9)
C14 0.0374(13) 0.0233(11) 0.0329(12) -0.0011(10) 0.0081(10) -0.0001(10)
C15 0.0367(14) 0.0270(12) 0.0541(16) -0.0056(11) 0.0180(12) -0.0010(12)
C16 0.0257(12) 0.0342(14) 0.0636(18) -0.0050(11) 0.0033(12) -0.0055(13)
C17 0.0303(12) 0.0402(16) 0.0482(15) -0.0028(12) -0.0054(11) 0.0012(12)
C18 0.0289(12) 0.0322(13) 0.0393(14) -0.0046(11) 0.0011(10) 0.0051(11)
C19 0.0223(9) 0.0310(11) 0.0283(10) -0.0008(11) -0.0002(8) 0.0021(10)
C20 0.0326(13) 0.0344(13) 0.0275(12) 0.0019(11) 0.0004(10) -0.0022(10)
C21 0.0289(12) 0.0382(14) 0.0348(13) 0.0053(11) 0.0028(10) 0.0004(11)
C22 0.0261(10) 0.0328(12) 0.0361(12) -0.0031(12) -0.0033(9) 0.0082(11)
C23 0.0348(13) 0.0323(12) 0.0289(11) -0.0058(11) -0.0049(10) -0.0008(10)
C24 0.0316(12) 0.0337(13) 0.0286(11) 0.0004(11) 0.0043(9) -0.0006(10)
C25 0.0287(12) 0.0563(19) 0.0539(16) -0.0055(15) -0.0056(11) 0.0075(16)

loop_
_atom_type_symbol
_atom_type_description
_atom_type_scat_dispersion_real
_atom_type_scat_dispersion_imag
_atom_type_scat_source
C C 0.0033 0.0016
;
International Tables for Crystallography
(1992, Vol. C, Tables 4.2.6.8 and 6.1.1.4)
;
H H 0.0000 0.0000
;
International Tables for Crystallography
(1992, Vol. C, Table 6.1.1.4)
;
F F 0.0171 0.0103
;
International Tables for Crystallography
(1992, Vol. C, Tables 4.2.6.8 and 6.1.1.4)
;
N N 0.0061 0.0033
;
International Tables for Crystallography
(1992, Vol. C, Tables 4.2.6.8 and 6.1.1.4)
;
O O 0.0106 0.0060
;
International Tables for Crystallography
(1992, Vol. C, Tables 4.2.6.8 and 6.1.1.4)
;
S S 0.1246 0.1234
;
International Tables for Crystallography
(1992, Vol. C, Tables 4.2.6.8 and 6.1.1.4)
;

loop_
_geom_angle_atom_site_label_1
_geom_angle_atom_site_label_2
_geom_angle_atom_site_label_3
_geom_angle
_geom_angle_publ_flag
_geom_angle_site_symmetry_1
_geom_angle_site_symmetry_2
_geom_angle_site_symmetry_3
O3 S1 O4 119.13(14) yes . . .
O3 S1 N1 105.38(12) yes . . .
O3 S1 C19 109.34(13) yes . . .
O4 S1 N1 110.68(13) yes . . .
O4 S1 C19 107.62(11) yes . . .
N1 S1 C19 103.61(11) yes . . .
C8 O2 C9 114.62(19) yes . . .
S1 N1 C5 112.81(16) yes . . .
S1 N1 C12 115.38(16) yes . . .
C5 N1 C12 112.17(18) yes . . .
C2 C1 C6 119.6(3) yes . . .
C1 C2 C3 121.1(3) yes . . .
C2 C3 C4 119.8(3) yes . . .
C3 C4 C5 119.6(3) yes . . .
N1 C5 C4 121.3(3) yes . . .
N1 C5 C6 118.1(2) yes . . .
C4 C5 C6 120.5(3) yes . . .
C1 C6 C5 119.3(3) yes . . .
C1 C6 C7 120.2(3) yes . . .
C5 C6 C7 120.5(2) yes . . .
F1 C7 F2 105.1(3) yes . . .
F1 C7 C6 110.4(3) yes . . .
F1 C7 C8 106.4(2) yes . . .
F2 C7 C6 110.5(3) yes . . .
F2 C7 C8 105.4(3) yes . . .
C6 C7 C8 118.2(3) yes . . .
O1 C8 O2 126.3(3) yes . . .
O1 C8 C7 122.6(3) yes . . .
O2 C8 C7 111.0(2) yes . . .
O2 C9 C10 112.3(2) yes . . .
C9 C10 C11 123.9(3) yes . . .
C9 C10 C13 116.3(2) yes . . .
C11 C10 C13 119.8(2) yes . . .
C10 C11 C12 128.1(3) yes . . .
N1 C12 C11 113.7(2) yes . . .
C10 C13 C14 123.4(2) yes . . .
C10 C13 C18 120.8(3) yes . . .
C14 C13 C18 115.8(3) yes . . .
F3 C14 C13 118.6(3) yes . . .
F3 C14 C15 118.2(3) yes . . .
C13 C14 C15 123.2(3) yes . . .
C14 C15 C16 119.6(3) yes . . .
C15 C16 C17 119.3(3) yes . . .
C16 C17 C18 120.1(3) yes . . .
C13 C18 C17 122.0(3) yes . . .
S1 C19 C20 118.87(17) yes . . .
S1 C19 C24 119.84(19) yes . . .
C20 C19 C24 121.2(2) yes . . .
C19 C20 C21 118.7(3) yes . . .
C20 C21 C22 121.4(3) yes . . .
C21 C22 C23 118.5(3) yes . . .
C21 C22 C25 120.7(3) yes . . .
C23 C22 C25 120.8(3) yes . . .
C22 C23 C24 121.2(3) yes . . .
C19 C24 C23 118.9(3) yes . . .
C2 C1 H1 120.178 no . . .
C6 C1 H1 120.185 no . . .
C1 C2 H2 119.458 no . . .
C3 C2 H2 119.457 no . . .
C2 C3 H3 120.083 no . . .
C4 C3 H3 120.082 no . . .
C3 C4 H4 120.184 no . . .
C5 C4 H4 120.194 no . . .
O2 C9 H9A 109.147 no . . .
O2 C9 H9B 109.148 no . . .
C10 C9 H9A 109.149 no . . .
C10 C9 H9B 109.145 no . . .
H9A C9 H9B 107.879 no . . .
C10 C11 H11 115.961 no . . .
C12 C11 H11 115.952 no . . .
N1 C12 H12A 108.808 no . . .
N1 C12 H12B 108.812 no . . .
C11 C12 H12A 108.813 no . . .
C11 C12 H12B 108.816 no . . .
H12A C12 H12B 107.683 no . . .
C14 C15 H15 120.217 no . . .
C16 C15 H15 120.223 no . . .
C15 C16 H16 120.366 no . . .
C17 C16 H16 120.365 no . . .
C16 C17 H17 119.945 no . . .
C18 C17 H17 119.952 no . . .
C13 C18 H18 118.990 no . . .
C17 C18 H18 118.979 no . . .
C19 C20 H20 120.642 no . . .
C21 C20 H20 120.633 no . . .
C20 C21 H21 119.324 no . . .
C22 C21 H21 119.312 no . . .
C22 C23 H23 119.387 no . . .
C24 C23 H23 119.386 no . . .
C19 C24 H24 120.532 no . . .
C23 C24 H24 120.533 no . . .
C22 C25 H25A 109.466 no . . .
C22 C25 H25B 109.476 no . . .
C22 C25 H25C 109.473 no . . .
H25A C25 H25B 109.473 no . . .
H25A C25 H25C 109.471 no . . .
H25B C25 H25C 109.469 no . . .

loop_
_geom_bond_atom_site_label_1
_geom_bond_atom_site_label_2
_geom_bond_distance
_geom_bond_publ_flag
_geom_bond_site_symmetry_1
_geom_bond_site_symmetry_2
S1 O3 1.436(3) yes . .
S1 O4 1.436(3) yes . .
S1 N1 1.678(2) yes . .
S1 C19 1.762(2) yes . .
F1 C7 1.367(4) yes . .
F2 C7 1.370(3) yes . .
F3 C14 1.357(3) yes . .
O1 C8 1.194(4) yes . .
O2 C8 1.334(3) yes . .
O2 C9 1.458(3) yes . .
N1 C5 1.456(3) yes . .
N1 C12 1.512(4) yes . .
C1 C2 1.377(5) yes . .
C1 C6 1.401(4) yes . .
C2 C3 1.381(5) yes . .
C3 C4 1.388(4) yes . .
C4 C5 1.391(4) yes . .
C5 C6 1.391(4) yes . .
C6 C7 1.499(4) yes . .
C7 C8 1.542(4) yes . .
C9 C10 1.520(4) yes . .
C10 C11 1.335(4) yes . .
C10 C13 1.492(4) yes . .
C11 C12 1.502(4) yes . .
C13 C14 1.391(4) yes . .
C13 C18 1.399(4) yes . .
C14 C15 1.382(4) yes . .
C15 C16 1.382(4) yes . .
C16 C17 1.386(5) yes . .
C17 C18 1.388(4) yes . .
C19 C20 1.395(4) yes . .
C19 C24 1.384(4) yes . .
C20 C21 1.385(4) yes . .
C21 C22 1.394(4) yes . .
C22 C23 1.391(4) yes . .
C22 C25 1.508(4) yes . .
C23 C24 1.390(4) yes . .
C1 H1 0.950 no . .
C2 H2 0.950 no . .
C3 H3 0.950 no . .
C4 H4 0.950 no . .
C9 H9A 0.990 no . .
C9 H9B 0.990 no . .
C11 H11 0.950 no . .
C12 H12A 0.990 no . .
C12 H12B 0.990 no . .
C15 H15 0.950 no . .
C16 H16 0.950 no . .
C17 H17 0.950 no . .
C18 H18 0.950 no . .
C20 H20 0.950 no . .
C21 H21 0.950 no . .
C23 H23 0.950 no . .
C24 H24 0.950 no . .
C25 H25A 0.980 no . .
C25 H25B 0.980 no . .
C25 H25C 0.980 no . .

loop_
_geom_contact_atom_site_label_1
_geom_contact_atom_site_label_2
_geom_contact_distance
_geom_contact_publ_flag
_geom_contact_site_symmetry_1
_geom_contact_site_symmetry_2
S1 C4 3.241(3) no . .
S1 C11 3.411(3) no . .
F1 O1 2.646(3) no . .
F1 O2 3.468(3) no . .
F1 O3 3.079(3) no . .
F1 N1 3.164(3) no . .
F1 C1 3.314(4) no . .
F1 C5 3.077(3) no . .
F1 C20 3.489(3) no . .
F2 O1 2.994(3) no . .
F2 O2 3.029(3) no . .
F2 C1 2.698(4) no . .
F3 C9 2.715(3) no . .
F3 C10 2.863(3) no . .
O1 N1 3.508(3) no . .
O1 C9 2.675(4) no . .
O1 C10 3.129(4) no . .
O1 C20 3.215(4) no . .
O2 N1 2.826(3) no . .
O2 C5 3.069(3) no . .
O2 C6 2.813(3) no . .
O2 C11 2.897(3) no . .
O2 C12 2.807(4) no . .
O3 C4 3.417(4) no . .
O3 C5 2.791(4) no . .
O3 C6 3.421(4) no . .
O3 C20 3.090(4) no . .
O4 C4 3.413(4) no . .
O4 C5 3.333(3) no . .
O4 C12 2.992(4) no . .
O4 C24 2.890(3) no . .
N1 C7 2.841(4) no . .
N1 C8 2.803(4) no . .
N1 C10 3.354(3) no . .
N1 C20 3.235(3) no . .
C1 C4 2.783(5) no . .
C2 C5 2.763(4) no . .
C3 C6 2.783(4) no . .
C4 C12 3.069(4) no . .
C5 C8 3.115(4) no . .
C6 C12 3.467(4) no . .
C8 C10 3.049(4) no . .
C8 C11 3.401(4) no . .
C8 C12 3.359(4) no . .
C9 C12 3.110(4) no . .
C9 C14 3.021(4) no . .
C11 C18 2.944(4) no . .
C11 C19 3.212(4) no . .
C11 C24 3.600(4) no . .
C12 C19 3.312(4) no . .
C13 C16 2.826(4) no . .
C14 C17 2.741(4) no . .
C15 C18 2.758(4) no . .
C18 C22 3.575(4) no . .
C19 C22 2.781(3) no . .
C20 C23 2.779(4) no . .
C21 C24 2.778(4) no . .
F1 F3 3.504(3) no . 1_565
F1 C9 3.323(3) no . 1_565
F1 C10 3.399(3) no . 1_565
F2 F3 2.786(3) no . 2_656
F2 C2 3.211(4) no . 2_756
F2 C3 3.229(4) no . 2_756
F2 C9 3.535(4) no . 2_656
F2 C14 3.246(3) no . 2_656
F3 F1 3.504(3) no . 1_545
F3 F2 2.786(3) no . 2_646
F3 O1 3.163(3) no . 1_545
F3 O2 3.173(3) no . 2_646
F3 C7 3.587(4) no . 2_646
F3 C8 3.263(3) no . 2_646
O1 F3 3.163(3) no . 1_565
O1 C3 3.504(4) no . 1_455
O2 F3 3.173(3) no . 2_656
O2 C2 3.570(4) no . 2_746
O3 C16 3.390(4) no . 1_665
O4 C25 3.457(4) no . 1_655
O4 C25 3.393(5) no . 2_645
C2 F2 3.211(4) no . 2_746
C2 O2 3.570(4) no . 2_756
C2 C15 3.600(5) no . 1_665
C3 F2 3.229(4) no . 2_746
C3 O1 3.504(4) no . 1_655
C3 C15 3.559(5) no . 1_665
C7 F3 3.587(4) no . 2_656
C8 F3 3.263(3) no . 2_656
C9 F1 3.323(3) no . 1_545
C9 F2 3.535(4) no . 2_646
C10 F1 3.399(3) no . 1_545
C14 F2 3.246(3) no . 2_646
C15 C2 3.600(5) no . 1_445
C15 C3 3.559(5) no . 1_445
C16 O3 3.390(4) no . 1_445
C25 O4 3.457(4) no . 1_455
C25 O4 3.393(5) no . 2_655
S1 H4 3.1291 no . .
S1 H11 3.5066 no . .
S1 H12A 2.7370 no . .
S1 H12B 3.5052 no . .
S1 H20 2.8249 no . .
S1 H24 2.8337 no . .
F1 H1 3.4548 no . .
F1 H20 2.5887 no . .
F2 H1 2.3619 no . .
F3 H9A 2.4617 no . .
F3 H9B 2.4703 no . .
F3 H15 2.5303 no . .
O1 H9A 2.4495 no . .
O1 H20 2.6406 no . .
O2 H12B 2.4884 no . .
O3 H4 3.5466 no . .
O3 H20 2.8616 no . .
O4 H4 2.8987 no . .
O4 H12A 2.5259 no . .
O4 H24 2.5038 no . .
N1 H4 2.6595 no . .
N1 H11 3.0553 no . .
N1 H20 3.0712 no . .
C1 H3 3.2562 no . .
C2 H4 3.2551 no . .
C3 H1 3.2574 no . .
C4 H2 3.2516 no . .
C4 H12A 3.1122 no . .
C4 H12B 2.9469 no . .
C5 H1 3.2694 no . .
C5 H3 3.2615 no . .
C5 H12A 2.9021 no . .
C5 H12B 2.4669 no . .
C6 H2 3.2587 no . .
C6 H4 3.2724 no . .
C6 H12B 3.2954 no . .
C7 H1 2.6751 no . .
C7 H20 3.3394 no . .
C8 H9A 2.4955 no . .
C8 H9B 3.1597 no . .
C8 H12B 3.3619 no . .
C8 H20 3.0476 no . .
C9 H11 3.3502 no . .
C9 H12B 2.8663 no . .
C10 H12A 3.2828 no . .
C10 H12B 2.7288 no . .
C10 H18 2.6613 no . .
C11 H9A 3.2587 no . .
C11 H9B 2.9734 no . .
C11 H18 2.6854 no . .
C12 H4 2.9783 no . .
C12 H9B 3.4469 no . .
C13 H9A 2.5974 no . .
C13 H9B 2.9809 no . .
C13 H11 2.5309 no . .
C13 H15 3.2879 no . .
C13 H17 3.2888 no . .
C14 H9A 2.7766 no . .
C14 H9B 3.1483 no . .
C14 H16 3.2490 no . .
C14 H18 3.2271 no . .
C15 H17 3.2472 no . .
C16 H18 3.2541 no . .
C17 H15 3.2495 no . .
C17 H25C 3.2454 no . .
C18 H11 2.5895 no . .
C18 H16 3.2632 no . .
C18 H25C 3.5639 no . .
C19 H11 3.0181 no . .
C19 H12A 3.4848 no . .
C19 H18 3.3788 no . .
C19 H21 3.2499 no . .
C19 H23 3.2463 no . .
C20 H18 3.4012 no . .
C20 H24 3.2788 no . .
C21 H18 3.1140 no . .
C21 H23 3.2523 no . .
C21 H25A 2.5602 no . .
C21 H25B 3.1466 no . .
C21 H25C 3.1397 no . .
C22 H18 2.8196 no . .
C22 H20 3.2804 no . .
C22 H24 3.2800 no . .
C23 H18 2.8316 no . .
C23 H21 3.2513 no . .
C23 H25A 3.3126 no . .
C23 H25B 2.7682 no . .
C23 H25C 2.7682 no . .
C24 H11 3.0369 no . .
C24 H18 3.1330 no . .
C24 H20 3.2778 no . .
C25 H17 3.4189 no . .
C25 H18 3.5123 no . .
C25 H21 2.6696 no . .
C25 H23 2.6705 no . .
H1 H2 2.3218 no . .
H2 H3 2.3248 no . .
H3 H4 2.3419 no . .
H4 H12A 2.7169 no . .
H4 H12B 2.9894 no . .
H9B H12B 2.9667 no . .
H11 H12A 2.2698 no . .
H11 H12B 2.8035 no . .
H11 H18 2.1614 no . .
H11 H24 3.1741 no . .
H15 H16 2.3403 no . .
H16 H17 2.3404 no . .
H17 H18 2.3230 no . .
H17 H25C 2.5706 no . .
H18 H23 3.2261 no . .
H18 H25C 3.1735 no . .
H20 H21 2.3339 no . .
H21 H25A 2.3431 no . .
H21 H25B 3.3324 no . .
H21 H25C 3.3293 no . .
H23 H24 2.3392 no . .
H23 H25B 2.7075 no . .
H23 H25C 2.7216 no . .
S1 H23 3.2840 no . 2_655
F1 H2 3.3712 no . 2_756
F1 H9B 2.5364 no . 1_565
F1 H12B 3.2877 no . 1_565
F2 H2 3.0529 no . 2_756
F2 H3 3.0942 no . 2_756
F2 H9A 2.5998 no . 2_656
F2 H9B 3.3938 no . 1_565
F3 H2 3.2831 no . 1_445
F3 H9A 3.4879 no . 2_646
F3 H20 3.5572 no . 1_545
O1 H2 3.4372 no . 1_455
O1 H3 2.7022 no . 1_455
O1 H9A 3.3989 no . 2_656
O1 H9B 3.3781 no . 2_656
O2 H2 2.7310 no . 2_746
O3 H12A 3.3874 no . 1_565
O3 H16 2.5111 no . 1_665
O3 H23 2.7132 no . 2_655
O3 H25A 3.5939 no . 1_655
O3 H25C 3.5148 no . 2_655
O4 H17 3.0461 no . 2_655
O4 H25A 2.9702 no . 1_655
O4 H25A 3.5162 no . 2_645
O4 H25B 2.6442 no . 2_645
O4 H25C 3.0927 no . 1_655
C1 H1 3.3240 no . 2_746
C1 H15 3.0375 no . 1_665
C2 H1 3.2556 no . 2_746
C2 H9B 3.3725 no . 2_756
C2 H15 2.7748 no . 1_665
C3 H1 3.4180 no . 2_746
C3 H15 2.9132 no . 1_665
C4 H15 3.2928 no . 1_665
C5 H15 3.5072 no . 1_665
C6 H1 3.5512 no . 2_746
C6 H15 3.3955 no . 1_665
C7 H9A 3.5782 no . 2_656
C7 H9B 3.5532 no . 1_565
C8 H9A 3.5280 no . 2_656
C9 H2 3.0235 no . 2_746
C10 H20 3.5049 no . 1_545
C11 H23 3.3082 no . 2_645
C12 H16 3.4346 no . 1_655
C12 H25B 3.5370 no . 2_645
C13 H3 3.2064 no . 1_455
C13 H20 3.3650 no . 1_545
C13 H21 3.2399 no . 1_545
C14 H3 3.4678 no . 1_455
C14 H20 3.4599 no . 1_545
C14 H21 2.9615 no . 1_545
C15 H4 3.5337 no . 1_455
C15 H21 2.8178 no . 1_545
C16 H4 2.9989 no . 1_455
C16 H12A 3.2782 no . 1_455
C16 H21 2.8819 no . 1_545
C16 H25A 3.3261 no . 1_545
C16 H25B 3.3109 no . 2_545
C17 H4 2.8696 no . 1_455
C17 H21 3.0992 no . 1_545
C17 H25B 3.1760 no . 2_545
C18 H3 3.4117 no . 1_455
C18 H4 3.2939 no . 1_455
C18 H21 3.2779 no . 1_545
C18 H24 3.4294 no . 2_645
C19 H23 3.0099 no . 2_655
C19 H24 3.5245 no . 2_655
C20 H23 3.2052 no . 2_655
C20 H24 3.2553 no . 2_655
C21 H24 2.9605 no . 2_655
C22 H24 2.9577 no . 2_655
C23 H11 2.9747 no . 2_655
C23 H24 3.2255 no . 2_655
C24 H11 3.3451 no . 2_655
C24 H18 3.5301 no . 2_655
C24 H23 3.5041 no . 2_655
C24 H24 3.5097 no . 2_655
C25 H12A 3.4509 no . 2_655
C25 H16 3.3945 no . 2_555
C25 H17 2.9854 no . 2_555
H1 C1 3.3240 no . 2_756
H1 C2 3.2556 no . 2_756
H1 C3 3.4180 no . 2_756
H1 C6 3.5512 no . 2_756
H1 H12B 3.4222 no . 2_756
H1 H15 3.4999 no . 1_665
H1 H15 3.5557 no . 2_656
H2 F1 3.3712 no . 2_746
H2 F2 3.0529 no . 2_746
H2 F3 3.2831 no . 1_665
H2 O1 3.4372 no . 1_655
H2 O2 2.7310 no . 2_756
H2 C9 3.0235 no . 2_756
H2 H9A 3.5253 no . 2_756
H2 H9B 2.4423 no . 2_756
H2 H12B 3.5166 no . 2_756
H2 H15 3.1055 no . 1_665
H3 F2 3.0942 no . 2_746
H3 O1 2.7022 no . 1_655
H3 C13 3.2064 no . 1_655
H3 C14 3.4678 no . 1_655
H3 C18 3.4117 no . 1_655
H3 H9A 2.9882 no . 1_655
H3 H15 3.3083 no . 1_665
H3 H21 3.3068 no . 1_655
H4 C15 3.5337 no . 1_655
H4 C16 2.9989 no . 1_655
H4 C17 2.8696 no . 1_655
H4 C18 3.2939 no . 1_655
H4 H16 3.2611 no . 1_655
H4 H17 3.0762 no . 1_655
H4 H25A 3.2842 no . 1_655
H4 H25C 3.4976 no . 1_655
H9A F2 2.5998 no . 2_646
H9A F3 3.4879 no . 2_656
H9A O1 3.3989 no . 2_646
H9A C7 3.5782 no . 2_646
H9A C8 3.5280 no . 2_646
H9A H2 3.5253 no . 2_746
H9A H3 2.9882 no . 1_455
H9B F1 2.5364 no . 1_545
H9B F2 3.3938 no . 1_545
H9B O1 3.3781 no . 2_646
H9B C2 3.3725 no . 2_746
H9B C7 3.5532 no . 1_545
H9B H2 2.4423 no . 2_746
H11 C23 2.9747 no . 2_645
H11 C24 3.3451 no . 2_645
H11 H20 3.5207 no . 1_545
H11 H23 2.6281 no . 2_645
H11 H24 3.3013 no . 2_645
H12A O3 3.3874 no . 1_545
H12A C16 3.2782 no . 1_655
H12A C25 3.4509 no . 2_645
H12A H16 2.7135 no . 1_655
H12A H23 3.1282 no . 2_645
H12A H25B 2.5672 no . 2_645
H12B F1 3.2877 no . 1_545
H12B H1 3.4222 no . 2_746
H12B H2 3.5166 no . 2_746
H12B H16 3.2407 no . 1_655
H15 C1 3.0375 no . 1_445
H15 C2 2.7748 no . 1_445
H15 C3 2.9132 no . 1_445
H15 C4 3.2928 no . 1_445
H15 C5 3.5072 no . 1_445
H15 C6 3.3955 no . 1_445
H15 H1 3.4999 no . 1_445
H15 H1 3.5557 no . 2_646
H15 H2 3.1055 no . 1_445
H15 H3 3.3083 no . 1_445
H15 H21 3.2609 no . 1_545
H16 O3 2.5111 no . 1_445
H16 C12 3.4346 no . 1_455
H16 C25 3.3945 no . 2_545
H16 H4 3.2611 no . 1_455
H16 H12A 2.7135 no . 1_455
H16 H12B 3.2407 no . 1_455
H16 H21 3.3431 no . 1_545
H16 H25A 3.1416 no . 1_545
H16 H25B 2.7835 no . 2_545
H16 H25C 3.1075 no . 2_545
H17 O4 3.0461 no . 2_645
H17 C25 2.9854 no . 2_545
H17 H4 3.0762 no . 1_455
H17 H24 3.5712 no . 2_645
H17 H25A 2.9962 no . 2_545
H17 H25B 2.5031 no . 2_545
H17 H25C 2.9718 no . 2_545
H18 C24 3.5301 no . 2_645
H18 H24 3.1980 no . 2_645
H20 F3 3.5572 no . 1_565
H20 C10 3.5049 no . 1_565
H20 C13 3.3650 no . 1_565
H20 C14 3.4599 no . 1_565
H20 H11 3.5207 no . 1_565
H20 H23 3.3846 no . 2_655
H21 C13 3.2399 no . 1_565
H21 C14 2.9615 no . 1_565
H21 C15 2.8178 no . 1_565
H21 C16 2.8819 no . 1_565
H21 C17 3.0992 no . 1_565
H21 C18 3.2779 no . 1_565
H21 H3 3.3068 no . 1_455
H21 H15 3.2609 no . 1_565
H21 H16 3.3431 no . 1_565
H21 H24 3.3302 no . 2_655
H23 S1 3.2840 no . 2_645
H23 O3 2.7132 no . 2_645
H23 C11 3.3082 no . 2_655
H23 C19 3.0099 no . 2_645
H23 C20 3.2052 no . 2_645
H23 C24 3.5041 no . 2_645
H23 H11 2.6281 no . 2_655
H23 H12A 3.1282 no . 2_655
H23 H20 3.3846 no . 2_645
H24 C18 3.4294 no . 2_655
H24 C19 3.5245 no . 2_645
H24 C20 3.2553 no . 2_645
H24 C21 2.9605 no . 2_645
H24 C22 2.9577 no . 2_645
H24 C23 3.2255 no . 2_645
H24 C24 3.5097 no . 2_645
H24 H11 3.3013 no . 2_655
H24 H17 3.5712 no . 2_655
H24 H18 3.1980 no . 2_655
H24 H21 3.3302 no . 2_645
H24 H25B 3.4230 no . 2_645
H25A O3 3.5939 no . 1_455
H25A O4 2.9702 no . 1_455
H25A O4 3.5162 no . 2_655
H25A C16 3.3261 no . 1_565
H25A H4 3.2842 no . 1_455
H25A H16 3.1416 no . 1_565
H25A H17 2.9962 no . 2_555
H25A H25C 3.2258 no . 2_555
H25B O4 2.6442 no . 2_655
H25B C12 3.5370 no . 2_655
H25B C16 3.3109 no . 2_555
H25B C17 3.1760 no . 2_555
H25B H12A 2.5672 no . 2_655
H25B H16 2.7835 no . 2_555
H25B H17 2.5031 no . 2_555
H25B H24 3.4230 no . 2_655
H25B H25C 3.3398 no . 2_555
H25C O3 3.5148 no . 2_645
H25C O4 3.0927 no . 1_455
H25C H4 3.4976 no . 1_455
H25C H16 3.1075 no . 2_555
H25C H17 2.9718 no . 2_555
H25C H25A 3.2258 no . 2_545
H25C H25B 3.3398 no . 2_545

loop_
_geom_torsion_atom_site_label_1
_geom_torsion_atom_site_label_2
_geom_torsion_atom_site_label_3
_geom_torsion_atom_site_label_4
_geom_torsion
_geom_torsion_publ_flag
_geom_torsion_site_symmetry_1
_geom_torsion_site_symmetry_2
_geom_torsion_site_symmetry_3
_geom_torsion_site_symmetry_4
O3 S1 N1 C5 -40.98(16) no . . . .
O3 S1 N1 C12 -171.73(13) no . . . .
O3 S1 C19 C20 -47.1(3) no . . . .
O3 S1 C19 C24 129.05(19) no . . . .
O4 S1 N1 C5 89.07(15) no . . . .
O4 S1 N1 C12 -41.67(16) no . . . .
O4 S1 C19 C20 -177.89(18) no . . . .
O4 S1 C19 C24 -1.7(3) no . . . .
N1 S1 C19 C20 64.8(2) no . . . .
N1 S1 C19 C24 -118.98(18) no . . . .
C19 S1 N1 C5 -155.82(14) no . . . .
C19 S1 N1 C12 73.44(15) no . . . .
C8 O2 C9 C10 75.5(3) no . . . .
C9 O2 C8 O1 5.6(4) no . . . .
C9 O2 C8 C7 -177.26(16) no . . . .
S1 N1 C5 C4 -69.3(3) no . . . .
S1 N1 C5 C6 114.22(19) no . . . .
S1 N1 C12 C11 -81.8(2) no . . . .
C5 N1 C12 C11 147.18(19) no . . . .
C12 N1 C5 C4 63.1(3) no . . . .
C12 N1 C5 C6 -113.4(3) no . . . .
C2 C1 C6 C5 0.6(4) no . . . .
C2 C1 C6 C7 -177.4(3) no . . . .
C6 C1 C2 C3 -0.3(5) no . . . .
C1 C2 C3 C4 -0.4(5) no . . . .
C2 C3 C4 C5 0.8(5) no . . . .
C3 C4 C5 N1 -176.9(3) no . . . .
C3 C4 C5 C6 -0.5(4) no . . . .
N1 C5 C6 C1 176.35(19) no . . . .
N1 C5 C6 C7 -5.7(4) no . . . .
C4 C5 C6 C1 -0.2(4) no . . . .
C4 C5 C6 C7 177.8(3) no . . . .
C1 C6 C7 F1 102.9(3) no . . . .
C1 C6 C7 F2 -12.8(4) no . . . .
C1 C6 C7 C8 -134.3(3) no . . . .
C5 C6 C7 F1 -75.0(3) no . . . .
C5 C6 C7 F2 169.2(3) no . . . .
C5 C6 C7 C8 47.8(4) no . . . .
F1 C7 C8 O1 -27.5(3) no . . . .
F1 C7 C8 O2 155.31(19) no . . . .
F2 C7 C8 O1 83.8(3) no . . . .
F2 C7 C8 O2 -93.4(3) no . . . .
C6 C7 C8 O1 -152.2(3) no . . . .
C6 C7 C8 O2 30.6(3) no . . . .
O2 C9 C10 C11 30.1(3) no . . . .
O2 C9 C10 C13 -150.01(18) no . . . .
C9 C10 C11 C12 0.7(4) no . . . .
C9 C10 C13 C14 -32.5(3) no . . . .
C9 C10 C13 C18 148.2(2) no . . . .
C11 C10 C13 C14 147.4(3) no . . . .
C11 C10 C13 C18 -31.9(4) no . . . .
C13 C10 C11 C12 -179.20(19) no . . . .
C10 C11 C12 N1 -82.6(3) no . . . .
C10 C13 C14 F3 -3.2(4) no . . . .
C10 C13 C14 C15 178.9(2) no . . . .
C10 C13 C18 C17 178.5(2) no . . . .
C14 C13 C18 C17 -0.9(4) no . . . .
C18 C13 C14 F3 176.2(2) no . . . .
C18 C13 C14 C15 -1.7(4) no . . . .
F3 C14 C15 C16 -175.2(2) no . . . .
C13 C14 C15 C16 2.7(4) no . . . .
C14 C15 C16 C17 -1.0(4) no . . . .
C15 C16 C17 C18 -1.5(5) no . . . .
C16 C17 C18 C13 2.4(5) no . . . .
S1 C19 C20 C21 178.22(17) no . . . .
S1 C19 C24 C23 -177.69(16) no . . . .
C20 C19 C24 C23 -1.6(4) no . . . .
C24 C19 C20 C21 2.1(4) no . . . .
C19 C20 C21 C22 -1.0(4) no . . . .
C20 C21 C22 C23 -0.5(4) no . . . .
C20 C21 C22 C25 178.9(3) no . . . .
C21 C22 C23 C24 1.0(4) no . . . .
C25 C22 C23 C24 -178.3(3) no . . . .
C22 C23 C24 C19 0.0(4) no . . . .
